data_7213324
loop_
_publ_author_name
'Kolomeitsev, Alexander'
'M\'edebielle, Maurice'
'Kirsch, Peer'
'Lork, Enno'
'R\"oschenthaler, Gerd-Volker'

_publ_section_title
;
 Synthesis, structure and reactivity of a trifluoromethyl sulfide anionic
 salt stabilized with tetrakis(dimethylamino)ethylene dication (TDAE2+)
;
_journal_issue 14
_journal_name_full 'Journal of the Chemical Society, Perkin Transactions 1'
_journal_page_first 2183
_journal_paper_doi 10.1039/b002252g
_journal_year 2000
_chemical_formula_sum 'C12 H24 F6 N4 S2'
_chemical_formula_weight 402.47
_chemical_name_systematic
; 
 ? 
;
_space_group_IT_number 61
_symmetry_cell_setting orthorhombic
_symmetry_space_group_name_Hall '-P 2ac 2ab'
_symmetry_space_group_name_H-M 'P b c a'
_atom_sites_solution_hydrogens geom
_atom_sites_solution_primary direct
_atom_sites_solution_secondary difmap
_audit_creation_method SHELXL-97
_cell_angle_alpha 90.00
_cell_angle_beta 90.00
_cell_angle_gamma 90.00
_cell_formula_units_Z 8
_cell_length_a 14.3400(10)
_cell_length_b 11.7810(10)
_cell_length_c 22.0320(10)
_cell_measurement_reflns_used 82
_cell_measurement_temperature 173(2)
_cell_measurement_theta_max 12.662
_cell_measurement_theta_min 2.840
_cell_volume 3722.1(4)
_computing_cell_refinement 'Siemens XSCANS'
_computing_data_collection 'Siemens XSCANS'
_computing_data_reduction 'Siemens XSCANS'
_computing_molecular_graphics 'Siemens SHELXTL'
_computing_publication_material SHELXL-97
_computing_structure_refinement 'SHELXL-97 (Sheldrick, 1997)'
_computing_structure_solution 'SHELXS-97 (Sheldrick, 1990)'
_diffrn_ambient_temperature 173(2)
_diffrn_measured_fraction_theta_full 0.998
_diffrn_measured_fraction_theta_max 0.998
_diffrn_measurement_device_type 'Siemens P4'
_diffrn_measurement_method '2\q/\w scans'
_diffrn_radiation_monochromator graphite
_diffrn_radiation_source 'normal-focus sealed tube'
_diffrn_radiation_type MoK\a
_diffrn_radiation_wavelength 0.71073
_diffrn_reflns_av_R_equivalents 0.0609
_diffrn_reflns_av_sigmaI/netI 0.0409
_diffrn_reflns_limit_h_max 13
_diffrn_reflns_limit_h_min -13
_diffrn_reflns_limit_k_max 11
_diffrn_reflns_limit_k_min -11
_diffrn_reflns_limit_l_max 21
_diffrn_reflns_limit_l_min -21
_diffrn_reflns_number 12961
_diffrn_reflns_theta_full 20.00
_diffrn_reflns_theta_max 20.00
_diffrn_reflns_theta_min 2.84
_diffrn_standards_decay_% 'random variation +/-2.0'
_diffrn_standards_interval_count 197
_diffrn_standards_number 3
_exptl_absorpt_coefficient_mu 0.345
_exptl_absorpt_correction_T_max 0.9036
_exptl_absorpt_correction_T_min 0.8744
_exptl_absorpt_correction_type none
_exptl_crystal_colour colorless
_exptl_crystal_density_diffrn 1.436
_exptl_crystal_density_method 'not measured'
_exptl_crystal_description blocks
_exptl_crystal_F_000 1680
_exptl_crystal_size_max 0.40
_exptl_crystal_size_mid 0.30
_exptl_crystal_size_min 0.30
_refine_diff_density_max 0.406
_refine_diff_density_min -0.265
_refine_diff_density_rms 0.044
_refine_ls_extinction_coef 0.0010(2)
_refine_ls_extinction_expression Fc^*^=kFc[1+0.001xFc^2^\l^3^/sin(2\q)]^-1/4^
_refine_ls_extinction_method SHELXL
_refine_ls_goodness_of_fit_ref 1.039
_refine_ls_hydrogen_treatment refU
_refine_ls_matrix_type full
_refine_ls_number_parameters 227
_refine_ls_number_reflns 1730
_refine_ls_number_restraints 0
_refine_ls_restrained_S_all 1.039
_refine_ls_R_factor_all 0.0592
_refine_ls_R_factor_gt 0.0416
_refine_ls_shift/su_max 0.000
_refine_ls_shift/su_mean 0.000
_refine_ls_structure_factor_coef Fsqd
_refine_ls_weighting_details 'calc w=1/[\s^2^(Fo^2^)+(0.0284P)^2^+6.2869P] where P=(Fo^2^+2Fc^2^)/3'
_refine_ls_weighting_scheme calc
_refine_ls_wR_factor_gt 0.0854
_refine_ls_wR_factor_ref 0.0933
_reflns_number_gt 1367
_reflns_number_total 1730
_reflns_threshold_expression >2sigma(I)
_cod_data_source_file b002252gsup1.cif
_cod_data_source_block ak17
_cod_depositor_comments
;
The following automatic conversions were performed:
'_atom_site_symetry_multiplicity' tag replaced with
'_atom_site_symmetry_multiplicity'.

Automatic conversion script
Id: cif_correct_tags 1440 2010-10-19 06:21:57Z saulius 
;
_cod_original_sg_symbol_H-M Pbca
_cod_database_code 7213324

loop_
_symmetry_equiv_pos_as_xyz
'x, y, z'
'-x+1/2, -y, z+1/2'
'-x, y+1/2, -z+1/2'
'x+1/2, -y+1/2, -z'
'-x, -y, -z'
'x-1/2, y, -z-1/2'
'x, -y-1/2, z-1/2'
'-x-1/2, y-1/2, z'

loop_
_atom_site_label
_atom_site_type_symbol
_atom_site_fract_x
_atom_site_fract_y
_atom_site_fract_z
_atom_site_U_iso_or_equiv
_atom_site_adp_type
_atom_site_occupancy
_atom_site_symmetry_multiplicity
_atom_site_calc_flag
_atom_site_refinement_flags
C1 C 0.4256(3) 0.2705(4) 0.59681(18) 0.0219(11) Uani 1 1 d .
N1 N 0.3820(2) 0.3284(3) 0.55408(15) 0.0259(9) Uani 1 1 d .
C10 C 0.4202(3) 0.3483(4) 0.49253(18) 0.0373(13) Uani 1 1 d .
H10A H 0.4878 0.3368 0.4931 0.044(3) Uiso 1 1 calc R
H10B H 0.4063 0.4262 0.4799 0.044(3) Uiso 1 1 calc R
H10C H 0.3916 0.2949 0.4639 0.044(3) Uiso 1 1 calc R
C11 C 0.2901(3) 0.3809(4) 0.56394(19) 0.0338(12) Uani 1 1 d .
H11A H 0.2694 0.3658 0.6055 0.044(3) Uiso 1 1 calc R
H11B H 0.2451 0.3488 0.5352 0.044(3) Uiso 1 1 calc R
H11C H 0.2948 0.4630 0.5576 0.044(3) Uiso 1 1 calc R
N2 N 0.4924(2) 0.1967(3) 0.58928(14) 0.0254(9) Uani 1 1 d .
C20 C 0.5104(3) 0.1357(4) 0.53226(19) 0.0371(12) Uani 1 1 d .
H20A H 0.4542 0.1370 0.5070 0.044(3) Uiso 1 1 calc R
H20B H 0.5274 0.0569 0.5413 0.044(3) Uiso 1 1 calc R
H20C H 0.5618 0.1726 0.5105 0.044(3) Uiso 1 1 calc R
C21 C 0.5544(3) 0.1628(4) 0.63899(19) 0.0343(12) Uani 1 1 d .
H21A H 0.5430 0.2115 0.6743 0.044(3) Uiso 1 1 calc R
H21B H 0.6194 0.1707 0.6260 0.044(3) Uiso 1 1 calc R
H21C H 0.5420 0.0836 0.6499 0.044(3) Uiso 1 1 calc R
C2 C 0.3936(3) 0.2895(4) 0.66136(18) 0.0243(11) Uani 1 1 d .
N3 N 0.3477(2) 0.2049(3) 0.68661(14) 0.0264(9) Uani 1 1 d .
C30 C 0.3395(3) 0.1855(4) 0.75216(19) 0.0397(13) Uani 1 1 d .
H30A H 0.3897 0.2257 0.7733 0.044(3) Uiso 1 1 calc R
H30B H 0.3441 0.1041 0.7606 0.044(3) Uiso 1 1 calc R
H30C H 0.2791 0.2139 0.7664 0.044(3) Uiso 1 1 calc R
C31 C 0.3015(3) 0.1167(3) 0.64982(19) 0.0322(12) Uani 1 1 d .
H31A H 0.3085 0.1349 0.6067 0.044(3) Uiso 1 1 calc R
H31B H 0.2351 0.1138 0.6602 0.044(3) Uiso 1 1 calc R
H31C H 0.3302 0.0429 0.6582 0.044(3) Uiso 1 1 calc R
N4 N 0.4149(2) 0.3872(3) 0.68670(15) 0.0264(9) Uani 1 1 d .
C40 C 0.3695(3) 0.4329(4) 0.74108(19) 0.0373(13) Uani 1 1 d .
H40A H 0.3061 0.4025 0.7442 0.044(3) Uiso 1 1 calc R
H40B H 0.3669 0.5159 0.7383 0.044(3) Uiso 1 1 calc R
H40C H 0.4053 0.4111 0.7771 0.044(3) Uiso 1 1 calc R
C41 C 0.4889(3) 0.4598(4) 0.6616(2) 0.0376(12) Uani 1 1 d .
H41A H 0.5182 0.4214 0.6270 0.044(3) Uiso 1 1 calc R
H41B H 0.5359 0.4743 0.6929 0.044(3) Uiso 1 1 calc R
H41C H 0.4619 0.5319 0.6481 0.044(3) Uiso 1 1 calc R
S1 S 0.61087(9) 0.18688(11) 0.28890(5) 0.0418(4) Uani 1 1 d .
C3 C 0.5635(3) 0.1998(4) 0.3603(2) 0.0342(12) Uani 1 1 d .
F1 F 0.60635(18) 0.2736(2) 0.39821(11) 0.0488(8) Uani 1 1 d .
F2 F 0.5630(2) 0.1019(2) 0.39346(12) 0.0603(9) Uani 1 1 d .
F3 F 0.47382(18) 0.2346(3) 0.36224(12) 0.0640(9) Uani 1 1 d .
S2 S 0.69150(10) 0.35741(10) 0.53104(6) 0.0491(4) Uani 1 1 d .
C4 C 0.7437(4) 0.4157(4) 0.5925(2) 0.0463(14) Uani 1 1 d .
F4 F 0.8347(2) 0.4339(3) 0.58957(19) 0.1085(14) Uani 1 1 d .
F5 F 0.7119(3) 0.5161(3) 0.61105(17) 0.1108(15) Uani 1 1 d .
F6 F 0.7369(3) 0.3553(4) 0.64362(17) 0.146(2) Uani 1 1 d .

loop_
_atom_site_aniso_label
_atom_site_aniso_U_11
_atom_site_aniso_U_22
_atom_site_aniso_U_33
_atom_site_aniso_U_23
_atom_site_aniso_U_13
_atom_site_aniso_U_12
C1 0.019(3) 0.023(3) 0.024(3) -0.002(2) -0.004(2) -0.004(2)
N1 0.027(2) 0.029(2) 0.021(2) -0.0015(18) 0.0005(18) 0.0022(18)
C10 0.043(3) 0.045(3) 0.024(3) 0.007(2) 0.007(2) 0.005(3)
C11 0.033(3) 0.040(3) 0.029(3) 0.001(2) 0.000(2) 0.006(2)
N2 0.028(2) 0.028(2) 0.021(2) -0.0024(18) -0.0012(18) 0.005(2)
C20 0.048(3) 0.032(3) 0.031(3) -0.009(2) 0.002(2) 0.008(2)
C21 0.034(3) 0.036(3) 0.033(3) -0.003(2) -0.004(2) 0.008(2)
C2 0.026(3) 0.024(3) 0.023(3) -0.003(2) -0.001(2) 0.004(2)
N3 0.031(2) 0.027(2) 0.022(2) -0.0014(19) 0.0015(18) -0.0001(19)
C30 0.050(3) 0.044(3) 0.026(3) 0.009(2) -0.001(2) 0.001(2)
C31 0.035(3) 0.026(3) 0.036(3) 0.000(2) 0.001(2) -0.006(2)
N4 0.029(2) 0.028(2) 0.022(2) -0.0050(19) -0.0007(18) 0.0046(19)
C40 0.045(3) 0.038(3) 0.029(3) -0.010(2) -0.005(3) 0.009(2)
C41 0.041(3) 0.032(3) 0.039(3) 0.002(2) -0.009(2) -0.006(3)
S1 0.0375(8) 0.0618(9) 0.0261(7) -0.0002(6) 0.0032(6) -0.0021(7)
C3 0.032(3) 0.040(3) 0.031(3) 0.000(3) -0.004(2) -0.001(3)
F1 0.0528(18) 0.0574(19) 0.0363(15) -0.0127(14) -0.0057(14) -0.0115(15)
F2 0.096(2) 0.0404(18) 0.0444(17) 0.0108(15) 0.0239(16) -0.0009(16)
F3 0.0296(18) 0.119(3) 0.0434(17) -0.0138(18) -0.0009(14) 0.0150(17)
S2 0.0649(10) 0.0377(8) 0.0447(8) 0.0028(7) -0.0128(7) -0.0059(7)
C4 0.040(4) 0.043(3) 0.056(4) 0.014(3) -0.011(3) -0.006(3)
F4 0.043(2) 0.129(3) 0.154(4) -0.050(3) -0.005(2) -0.025(2)
F5 0.114(3) 0.107(3) 0.112(3) -0.066(3) -0.050(3) 0.042(3)
F6 0.198(5) 0.169(4) 0.072(3) 0.054(3) -0.074(3) -0.094(4)

loop_
_atom_type_symbol
_atom_type_description
_atom_type_scat_dispersion_real
_atom_type_scat_dispersion_imag
_atom_type_scat_source
C C 0.0033 0.0016 'International Tables Vol C Tables 4.2.6.8 and 6.1.1.4'
H H 0.0000 0.0000 'International Tables Vol C Tables 4.2.6.8 and 6.1.1.4'
N N 0.0061 0.0033 'International Tables Vol C Tables 4.2.6.8 and 6.1.1.4'
F F 0.0171 0.0103 'International Tables Vol C Tables 4.2.6.8 and 6.1.1.4'
S S 0.1246 0.1234 'International Tables Vol C Tables 4.2.6.8 and 6.1.1.4'

loop_
_geom_angle_atom_site_label_1
_geom_angle_atom_site_label_2
_geom_angle_atom_site_label_3
_geom_angle
N2 C1 N1 127.0(4)
N2 C1 C2 116.2(4)
N1 C1 C2 116.8(4)
C1 N1 C11 122.4(3)
C1 N1 C10 124.1(3)
C11 N1 C10 113.5(3)
C1 N2 C21 122.1(3)
C1 N2 C20 124.3(3)
C21 N2 C20 113.5(3)
N4 C2 N3 126.8(4)
N4 C2 C1 117.3(4)
N3 C2 C1 115.9(4)
C2 N3 C30 125.0(4)
C2 N3 C31 121.7(3)
C30 N3 C31 113.3(3)
C2 N4 C40 124.5(4)
C2 N4 C41 121.1(3)
C40 N4 C41 114.4(3)
F3 C3 F1 102.5(4)
F3 C3 F2 103.6(4)
F1 C3 F2 102.4(3)
F3 C3 S1 115.6(3)
F1 C3 S1 116.2(3)
F2 C3 S1 114.6(3)
F4 C4 F5 102.0(4)
F4 C4 F6 101.5(4)
F5 C4 F6 100.8(5)
F4 C4 S2 117.6(4)
F5 C4 S2 117.1(4)
F6 C4 S2 115.3(4)

loop_
_geom_bond_atom_site_label_1
_geom_bond_atom_site_label_2
_geom_bond_distance
C1 N2 1.305(5)
C1 N1 1.320(5)
C1 C2 1.511(6)
N1 C11 1.471(5)
N1 C10 1.481(5)
N2 C21 1.465(5)
N2 C20 1.470(5)
C2 N4 1.315(5)
C2 N3 1.318(5)
N3 C30 1.467(5)
N3 C31 1.474(5)
N4 C40 1.466(5)
N4 C41 1.471(5)
S1 C3 1.720(5)
C3 F3 1.351(5)
C3 F1 1.353(5)
C3 F2 1.366(5)
S2 C4 1.692(5)
C4 F4 1.325(6)
C4 F5 1.333(6)
C4 F6 1.336(5)

loop_
_geom_torsion_atom_site_label_1
_geom_torsion_atom_site_label_2
_geom_torsion_atom_site_label_3
_geom_torsion_atom_site_label_4
_geom_torsion
N2 C1 N1 C11 160.1(4)
C2 C1 N1 C11 -18.5(5)
N2 C1 N1 C10 -20.7(6)
C2 C1 N1 C10 160.7(4)
N1 C1 N2 C21 161.4(4)
C2 C1 N2 C21 -20.0(6)
N1 C1 N2 C20 -21.8(6)
C2 C1 N2 C20 156.8(4)
N2 C1 C2 N4 109.3(4)
N1 C1 C2 N4 -71.9(5)
N2 C1 C2 N3 -70.0(5)
N1 C1 C2 N3 108.8(4)
N4 C2 N3 C30 -22.4(6)
C1 C2 N3 C30 156.8(4)
N4 C2 N3 C31 159.8(4)
C1 C2 N3 C31 -21.0(5)
N3 C2 N4 C40 -18.2(6)
C1 C2 N4 C40 162.5(4)
N3 C2 N4 C41 161.3(4)
C1 C2 N4 C41 -17.9(5)
